data_7718795
loop_
_publ_author_name
'Korobeynikov, Nikita A.'
'Usoltsev, Andrey N.'
'Sokolov, Maxim N.'
'Novikov, Alexander S.'
'Adonin, Sergey A.'

_publ_section_title
;
 Antimony <i>vs.</i> bismuth: structural differences in
 Cat{[MCl<sub>5</sub>](I<sub>2</sub>)} halogen bond-linked supramolecular
 complexes.
;
_journal_issue 26
_journal_name_full 'Dalton transactions (Cambridge, England : 2003)'
_journal_page_first 10294
_journal_page_last 10303
_journal_paper_doi 10.1039/d5dt00697j
_journal_volume 54
_journal_year 2025
_chemical_formula_moiety 'Cl I2, Cl4 Sb, C12 H14 N2'
_chemical_formula_sum 'C12 H14 Cl5 I2 N2 Sb'
_chemical_formula_weight 739.05
_space_group_crystal_system monoclinic
_space_group_IT_number 14
_space_group_name_Hall '-P 2yn'
_space_group_name_H-M_alt 'P 1 21/n 1'
_atom_sites_solution_hydrogens geom
_atom_sites_solution_primary dual
_audit_creation_date 2025-05-20
_audit_creation_method
;
Olex2 1.5
(compiled 2025.04.05 svn.rf049d14d for OlexSys, GUI svn.r7224)
;
_audit_update_record
;
2025-05-20 deposited with the CCDC.	2025-05-26 downloaded from the CCDC.
;
_cell_angle_alpha 90
_cell_angle_beta 90.1010(10)
_cell_angle_gamma 90
_cell_formula_units_Z 4
_cell_length_a 14.2820(6)
_cell_length_b 7.3356(3)
_cell_length_c 19.7031(7)
_cell_measurement_reflns_used 9947
_cell_measurement_temperature 150.00
_cell_measurement_theta_max 33.62
_cell_measurement_theta_min 2.85
_cell_volume 2064.23(14)
_computing_data_collection 'Bruker APEX3'
_computing_data_reduction 'Bruker SAINT'
_computing_molecular_graphics 'Olex2 1.5 (Dolomanov et al., 2009)'
_computing_publication_material 'Olex2 1.5 (Dolomanov et al., 2009)'
_computing_structure_refinement 'SHELXL 2017/1 (Sheldrick, 2015)'
_computing_structure_solution 'SHELXT 2014/5 (Sheldrick, 2014)'
_diffrn_ambient_temperature 150.00
_diffrn_detector PIXEL
_diffrn_detector_area_resol_mean 7.41
_diffrn_detector_type 'Bruker PHOTON III area detector'
_diffrn_measured_fraction_theta_full 0.999
_diffrn_measured_fraction_theta_max 0.998
_diffrn_measurement_device 'three-circle diffractometer'
_diffrn_measurement_device_type 'Bruker D8 Venture diffractometer'
_diffrn_measurement_method 'phi and omega scans'
_diffrn_radiation_monochromator 'Incoatec HELIOS multilayer mirrors'
_diffrn_radiation_type MoK\a
_diffrn_radiation_wavelength 0.71073
_diffrn_reflns_av_R_equivalents 0.0537
_diffrn_reflns_av_unetI/netI 0.0494
_diffrn_reflns_Laue_measured_fraction_full 0.999
_diffrn_reflns_Laue_measured_fraction_max 0.998
_diffrn_reflns_limit_h_max 22
_diffrn_reflns_limit_h_min -22
_diffrn_reflns_limit_k_max 11
_diffrn_reflns_limit_k_min -11
_diffrn_reflns_limit_l_max 30
_diffrn_reflns_limit_l_min -27
_diffrn_reflns_number 35710
_diffrn_reflns_point_group_measured_fraction_full 0.999
_diffrn_reflns_point_group_measured_fraction_max 0.998
_diffrn_reflns_theta_full 25.242
_diffrn_reflns_theta_max 33.739
_diffrn_reflns_theta_min 1.760
_diffrn_source 'Incoatec IuS3.0 microfocus X-ray tube'
_diffrn_source_current 1.4
_diffrn_source_power 0.07
_diffrn_source_voltage 50.0
_exptl_absorpt_coefficient_mu 4.972
_exptl_absorpt_correction_T_max 0.7467
_exptl_absorpt_correction_T_min 0.6326
_exptl_absorpt_correction_type multi-scan
_exptl_absorpt_process_details
;
SADABS-2016/2 (Bruker,2016/2) was used for absorption correction.
wR2(int) was 0.0760 before and 0.0582 after correction.
The Ratio of minimum to maximum transmission is 0.8472.
The \l/2 correction factor is Not present.
;
_exptl_crystal_colour red
_exptl_crystal_colour_primary red
_exptl_crystal_density_diffrn 2.378
_exptl_crystal_description prism
_exptl_crystal_F_000 1368
_exptl_crystal_size_max 0.14
_exptl_crystal_size_mid 0.07
_exptl_crystal_size_min 0.05
_refine_diff_density_max 1.802
_refine_diff_density_min -1.860
_refine_diff_density_rms 0.198
_refine_ls_extinction_coef 0.00041(5)
_refine_ls_extinction_expression Fc^*^=kFc[1+0.001xFc^2^\l^3^/sin(2\q)]^-1/4^
_refine_ls_extinction_method 'SHELXL-2017/1 (Sheldrick 2017)'
_refine_ls_goodness_of_fit_ref 1.039
_refine_ls_hydrogen_treatment constr
_refine_ls_matrix_type full
_refine_ls_number_parameters 201
_refine_ls_number_reflns 8239
_refine_ls_number_restraints 0
_refine_ls_restrained_S_all 1.039
_refine_ls_R_factor_all 0.0593
_refine_ls_R_factor_gt 0.0389
_refine_ls_shift/su_max 0.002
_refine_ls_shift/su_mean 0.000
_refine_ls_structure_factor_coef Fsqd
_refine_ls_weighting_details 'w=1/[\s^2^(Fo^2^)+(0.0087P)^2^+7.7988P] where P=(Fo^2^+2Fc^2^)/3'
_refine_ls_weighting_scheme calc
_refine_ls_wR_factor_gt 0.0687
_refine_ls_wR_factor_ref 0.0743
_reflns_Friedel_coverage 0.000
_reflns_number_gt 6518
_reflns_number_total 8239
_reflns_threshold_expression 'I > 2\s(I)'
_cod_data_source_file d5dt00697j2.cif
_cod_data_source_block nk1217
_cod_depositor_comments 'Adding full bibliography for 7718795--7718800.cif.'
_cod_database_code 7718795
_shelx_shelxl_version_number 2017/1
_shelx_space_group_comment
;
The symmetry employed for this shelxl refinement is uniquely defined
by the following loop, which should always be used as a source of
symmetry information in preference to the above space-group names.
They are only intended as comments.
;
_shelx_estimated_absorpt_t_max 0.789
_shelx_estimated_absorpt_t_min 0.543
_olex2_refinement_description
;
1. Twinned data refinement
 Scales: 0.5860(11)
 0.4140(11)
2. Fixed Uiso
 At 1.2 times of:
  All C(H) groups, All C(H,H) groups, All N(H) groups
3.a Secondary CH2 refined with riding coordinates:
 C6(H6A,H6B), C7(H7A,H7B)
3.b Aromatic/amide H refined with riding coordinates:
 N1(H1), N2(H2), C1(H1A), C2(H2A), C4(H4), C5(H5), C9(H9), C10(H10), C11(H11),
 C12(H12)
;
_olex2_submission_special_instructions 'No special instructions were received'

loop_
_space_group_symop_operation_xyz
'x, y, z'
'-x+1/2, y+1/2, -z+1/2'
'-x, -y, -z'
'x-1/2, -y-1/2, z-1/2'

loop_
_atom_site_label
_atom_site_type_symbol
_atom_site_fract_x
_atom_site_fract_y
_atom_site_fract_z
_atom_site_U_iso_or_equiv
_atom_site_adp_type
_atom_site_occupancy
_atom_site_site_symmetry_order
_atom_site_calc_flag
_atom_site_refinement_flags_posn
_atom_site_refinement_flags_adp
_atom_site_refinement_flags_occupancy
_atom_site_disorder_assembly
_atom_site_disorder_group
I1 I -0.15527(2) 0.77462(7) 0.61993(2) 0.01868(8) Uani 1 1 d . . . . .
I2 I -0.34749(3) 0.77197(8) 0.61902(3) 0.02693(10) Uani 1 1 d . . . . .
Sb1 Sb 0.24401(3) 0.77862(4) 0.64054(2) 0.01451(6) Uani 1 1 d . . . . .
Cl1 Cl 0.04157(10) 0.7771(2) 0.62337(8) 0.0327(3) Uani 1 1 d . . . . .
Cl2 Cl 0.24525(13) 0.99694(13) 0.54824(5) 0.02040(19) Uani 1 1 d . . . . .
Cl3 Cl 0.24894(13) 0.50609(12) 0.56082(5) 0.02107(18) Uani 1 1 d . . . . .
Cl4 Cl 0.41605(9) 0.7720(2) 0.64150(7) 0.0267(3) Uani 1 1 d . . . . .
Cl5 Cl 0.25265(14) 1.07959(15) 0.72320(5) 0.0285(2) Uani 1 1 d . . . . .
N1 N 0.4244(3) 0.2587(8) 0.6374(3) 0.0301(13) Uani 1 1 d . . . . .
H1 H 0.363520 0.253449 0.643855 0.036 Uiso 1 1 calc R U . . .
N2 N 1.0716(3) 0.2795(9) 0.6156(3) 0.0313(13) Uani 1 1 d . . . . .
H2 H 1.132012 0.276494 0.606774 0.038 Uiso 1 1 calc R U . . .
C1 C 0.4569(5) 0.2590(9) 0.5750(4) 0.0313(14) Uani 1 1 d . . . . .
H1A H 0.414958 0.253963 0.537541 0.038 Uiso 1 1 calc R U . . .
C2 C 0.5502(4) 0.2664(9) 0.5645(3) 0.0264(12) Uani 1 1 d . . . . .
H2A H 0.573696 0.267362 0.519458 0.032 Uiso 1 1 calc R U . . .
C3 C 0.6115(4) 0.2726(8) 0.6182(3) 0.0223(11) Uani 1 1 d . . . . .
C4 C 0.5755(4) 0.2744(11) 0.6820(4) 0.0308(15) Uani 1 1 d . . . . .
H4 H 0.616042 0.281217 0.720206 0.037 Uiso 1 1 calc R U . . .
C5 C 0.4807(5) 0.2662(11) 0.6910(4) 0.0379(18) Uani 1 1 d . . . . .
H5 H 0.455126 0.265784 0.735469 0.045 Uiso 1 1 calc R U . . .
C6 C 0.7160(3) 0.2758(7) 0.6027(3) 0.0216(10) Uani 1 1 d . . . . .
H6A H 0.730870 0.167259 0.574851 0.026 Uiso 1 1 calc R U . . .
H6B H 0.729021 0.384557 0.574470 0.026 Uiso 1 1 calc R U . . .
C7 C 0.7822(3) 0.2787(7) 0.6625(3) 0.0228(10) Uani 1 1 d . . . . .
H7A H 0.769760 0.170411 0.691059 0.027 Uiso 1 1 calc R U . . .
H7B H 0.768788 0.388208 0.690165 0.027 Uiso 1 1 calc R U . . .
C8 C 0.8847(4) 0.2799(8) 0.6435(3) 0.0226(11) Uani 1 1 d . . . . .
C9 C 0.9151(4) 0.2636(9) 0.5765(3) 0.0285(13) Uani 1 1 d . . . . .
H9 H 0.871347 0.252213 0.540405 0.034 Uiso 1 1 calc R U . . .
C10 C 1.0103(4) 0.2645(10) 0.5639(3) 0.0310(15) Uani 1 1 d . . . . .
H10 H 1.032477 0.254487 0.518630 0.037 Uiso 1 1 calc R U . . .
C11 C 1.0435(5) 0.2988(10) 0.6797(4) 0.0348(17) Uani 1 1 d . . . . .
H11 H 1.087937 0.313918 0.715172 0.042 Uiso 1 1 calc R U . . .
C12 C 0.9508(5) 0.2965(10) 0.6933(4) 0.0322(15) Uani 1 1 d . . . . .
H12 H 0.930961 0.306790 0.739113 0.039 Uiso 1 1 calc R U . . .

loop_
_atom_site_aniso_label
_atom_site_aniso_U_11
_atom_site_aniso_U_22
_atom_site_aniso_U_33
_atom_site_aniso_U_23
_atom_site_aniso_U_13
_atom_site_aniso_U_12
I1 0.01814(16) 0.01850(17) 0.01939(19) 0.00128(17) -0.00113(15) 0.00076(12)
I2 0.02023(18) 0.0294(2) 0.0312(2) 0.0009(2) 0.0012(2) 0.00029(14)
Sb1 0.01231(12) 0.01921(11) 0.01201(11) 0.00073(9) -0.00060(14) 0.00049(15)
Cl1 0.0237(6) 0.0390(7) 0.0353(8) 0.0010(7) 0.0015(6) 0.0009(6)
Cl2 0.0284(5) 0.0172(4) 0.0155(4) 0.0033(3) -0.0006(6) -0.0005(6)
Cl3 0.0248(5) 0.0163(4) 0.0221(4) -0.0024(3) -0.0011(7) 0.0009(7)
Cl4 0.0152(5) 0.0355(7) 0.0293(6) -0.0017(6) -0.0016(5) 0.0004(5)
Cl5 0.0265(5) 0.0317(5) 0.0275(5) -0.0106(4) 0.0016(8) -0.0017(8)
N1 0.015(2) 0.035(3) 0.040(3) -0.003(2) 0.000(2) -0.0035(19)
N2 0.0127(19) 0.040(3) 0.041(3) -0.008(3) 0.004(2) -0.002(2)
C1 0.021(3) 0.030(3) 0.043(4) -0.004(3) -0.004(3) 0.002(3)
C2 0.019(3) 0.032(3) 0.028(3) -0.002(2) 0.003(2) 0.001(3)
C3 0.020(2) 0.018(2) 0.029(3) -0.002(2) -0.001(2) -0.0006(19)
C4 0.019(3) 0.044(4) 0.029(3) -0.002(3) -0.008(2) -0.002(3)
C5 0.032(4) 0.049(4) 0.033(4) -0.003(3) 0.010(3) -0.001(3)
C6 0.020(2) 0.028(2) 0.017(2) -0.0014(19) 0.0004(17) 0.0001(19)
C7 0.020(2) 0.027(2) 0.022(2) -0.001(2) 0.0031(18) 0.0020(19)
C8 0.014(2) 0.020(2) 0.034(3) 0.000(3) 0.008(2) 0.0006(18)
C9 0.016(2) 0.036(3) 0.033(3) -0.005(3) -0.010(2) -0.001(2)
C10 0.026(3) 0.047(4) 0.020(3) -0.005(3) 0.010(2) -0.009(3)
C11 0.027(3) 0.041(4) 0.036(4) -0.005(3) -0.011(3) 0.011(3)
C12 0.029(3) 0.043(4) 0.025(3) 0.003(3) 0.003(2) 0.012(3)

loop_
_atom_type_symbol
_atom_type_description
_atom_type_scat_dispersion_real
_atom_type_scat_dispersion_imag
_atom_type_scat_source
C C 0.0033 0.0016 'International Tables Vol C Tables 4.2.6.8 and 6.1.1.4'
H H 0.0000 0.0000 'International Tables Vol C Tables 4.2.6.8 and 6.1.1.4'
Cl Cl 0.1484 0.1585 'International Tables Vol C Tables 4.2.6.8 and 6.1.1.4'
I I -0.4742 1.8119 'International Tables Vol C Tables 4.2.6.8 and 6.1.1.4'
N N 0.0061 0.0033 'International Tables Vol C Tables 4.2.6.8 and 6.1.1.4'
Sb Sb -0.5866 1.5461 'International Tables Vol C Tables 4.2.6.8 and 6.1.1.4'

loop_
_geom_angle_atom_site_label_1
_geom_angle_atom_site_label_2
_geom_angle_atom_site_label_3
_geom_angle
_geom_angle_site_symmetry_1
_geom_angle_site_symmetry_3
_geom_angle_publ_flag
I2 I1 Cl1 178.99(4) . . ?
Cl2 Sb1 Cl3 93.19(3) . . ?
Cl2 Sb1 Cl4 90.58(6) . . ?
Cl2 Sb1 Cl5 85.03(3) . . ?
Cl3 Sb1 Cl5 175.48(6) . . ?
Cl4 Sb1 Cl3 87.73(6) . . ?
Cl4 Sb1 Cl5 88.14(6) . . ?
C1 N1 H1 119.0 . . ?
C1 N1 C5 122.0(6) . . ?
C5 N1 H1 119.0 . . ?
C10 N2 H2 119.1 . . ?
C11 N2 H2 119.1 . . ?
C11 N2 C10 121.9(6) . . ?
N1 C1 H1A 120.3 . . ?
N1 C1 C2 119.5(7) . . ?
C2 C1 H1A 120.3 . . ?
C1 C2 H2A 119.6 . . ?
C1 C2 C3 120.9(6) . . ?
C3 C2 H2A 119.6 . . ?
C2 C3 C6 118.1(5) . . ?
C4 C3 C2 118.1(5) . . ?
C4 C3 C6 123.9(5) . . ?
C3 C4 H4 120.1 . . ?
C3 C4 C5 119.7(7) . . ?
C5 C4 H4 120.1 . . ?
N1 C5 C4 119.8(7) . . ?
N1 C5 H5 120.1 . . ?
C4 C5 H5 120.1 . . ?
C3 C6 H6A 108.0 . . ?
C3 C6 H6B 108.0 . . ?
H6A C6 H6B 107.3 . . ?
C7 C6 C3 117.1(5) . . ?
C7 C6 H6A 108.0 . . ?
C7 C6 H6B 108.0 . . ?
C6 C7 H7A 108.7 . . ?
C6 C7 H7B 108.7 . . ?
C6 C7 C8 114.3(5) . . ?
H7A C7 H7B 107.6 . . ?
C8 C7 H7A 108.7 . . ?
C8 C7 H7B 108.7 . . ?
C9 C8 C7 122.5(5) . . ?
C12 C8 C7 119.4(5) . . ?
C11 H11 Cl4 134.8(5) . 2_646 yes
C11 H11 Cl5 120.6(4) . 1_645 yes
C12 C8 C9 118.1(5) . . ?
C8 C9 H9 120.7 . . ?
C10 C9 C8 118.6(6) . . ?
C10 C9 H9 120.7 . . ?
N2 C10 C9 120.2(6) . . ?
N2 C10 H10 119.9 . . ?
C9 C10 H10 119.9 . . ?
N2 C11 H11 120.5 . . ?
N2 C11 C12 118.9(7) . . ?
C12 C11 H11 120.5 . . ?
C8 C12 H12 118.8 . . ?
C11 C12 C8 122.3(7) . . ?
C11 C12 H12 118.8 . . ?

loop_
_geom_bond_atom_site_label_1
_geom_bond_atom_site_label_2
_geom_bond_distance
_geom_bond_site_symmetry_2
_geom_bond_publ_flag
I1 I2 2.7453(4) . ?
I1 Cl1 2.8121(15) . ?
Sb1 Cl2 2.4234(9) . ?
Sb1 Cl3 2.5435(9) . ?
Sb1 Cl4 2.4577(13) . ?
Sb1 Cl5 2.7461(11) . ?
N1 H1 0.8800 . ?
N1 C1 1.315(9) . ?
N1 C5 1.326(10) . ?
N2 H2 0.8800 . ?
N2 C10 1.346(8) . ?
N2 C11 1.333(9) . ?
C1 H1A 0.9500 . ?
C1 C2 1.350(9) . ?
C2 H2A 0.9500 . ?
C2 C3 1.372(8) . ?
C3 C4 1.360(9) . ?
C3 C6 1.524(7) . ?
C4 H4 0.9500 . ?
C4 C5 1.368(9) . ?
C5 H5 0.9500 . ?
C6 H6A 0.9900 . ?
C6 H6B 0.9900 . ?
C6 C7 1.509(7) . ?
C7 H7A 0.9900 . ?
C7 H7B 0.9900 . ?
C7 C8 1.511(7) . ?
C8 C9 1.395(9) . ?
C8 C12 1.366(9) . ?
C9 H9 0.9500 . ?
C9 C10 1.383(8) . ?
C10 H10 0.9500 . ?
C11 H11 0.9500 . ?
C11 C12 1.351(10) . ?
C12 H12 0.9500 . ?

loop_
_geom_contact_atom_site_label_1
_geom_contact_atom_site_label_2
_geom_contact_site_symmetry_2
_geom_contact_distance
_geom_contact_publ_flag
C11 Cl4 2_646 3.575(8) yes
C11 Cl5 1_645 3.498(7) yes

loop_
_geom_hbond_atom_site_label_D
_geom_hbond_atom_site_label_H
_geom_hbond_atom_site_label_A
_geom_hbond_distance_DH
_geom_hbond_distance_HA
_geom_hbond_distance_DA
_geom_hbond_angle_DHA
_geom_hbond_site_symmetry_A
_geom_hbond_publ_flag
N1 H1 Cl5 0.88 2.57 3.258(5) 136.1 1_545 yes
N2 H2 Cl2 0.88 2.86 3.495(6) 130.8 1_645 yes
N2 H2 Cl3 0.88 2.54 3.217(6) 134.3 1_655 yes
C5 H5 Cl1 0.95 2.78 3.673(8) 156.4 2_546 yes
C6 H6A Cl2 0.99 2.73 3.627(5) 150.9 3_666 yes
C6 H6B Cl3 0.99 2.80 3.632(5) 141.8 3_666 yes
C11 H11 Cl4 0.95 2.84 3.575(8) 134.8 2_646 yes
C11 H11 Cl5 0.95 2.92 3.498(7) 120.6 1_645 yes

loop_
_geom_torsion_atom_site_label_1
_geom_torsion_atom_site_label_2
_geom_torsion_atom_site_label_3
_geom_torsion_atom_site_label_4
_geom_torsion
_geom_torsion_site_symmetry_1
_geom_torsion_site_symmetry_2
_geom_torsion_site_symmetry_3
_geom_torsion_site_symmetry_4
_geom_torsion_publ_flag
N1 C1 C2 C3 0.4(10) . . . . ?
N2 C11 C12 C8 -1.8(12) . . . . ?
C1 N1 C5 C4 0.0(12) . . . . ?
C1 C2 C3 C4 -1.1(10) . . . . ?
C1 C2 C3 C6 178.4(6) . . . . ?
C2 C3 C4 C5 1.3(11) . . . . ?
C2 C3 C6 C7 -178.8(6) . . . . ?
C3 C4 C5 N1 -0.8(13) . . . . ?
C3 C6 C7 C8 179.4(4) . . . . ?
C4 C3 C6 C7 0.8(8) . . . . ?
C5 N1 C1 C2 0.2(11) . . . . ?
C6 C3 C4 C5 -178.2(7) . . . . ?
C6 C7 C8 C9 -5.3(8) . . . . ?
C6 C7 C8 C12 175.0(6) . . . . ?
C7 C8 C9 C10 -179.5(6) . . . . ?
C7 C8 C12 C11 -179.9(7) . . . . ?
C8 C9 C10 N2 0.5(11) . . . . ?
C9 C8 C12 C11 0.4(11) . . . . ?
C10 N2 C11 C12 2.5(11) . . . . ?
C11 N2 C10 C9 -1.8(11) . . . . ?
C12 C8 C9 C10 0.2(10) . . . . ?

loop_
_twin_individual_id
_twin_individual_mass_fraction_refined
1 0.5860(11)
2 0.4140(11)
